data_4325714
loop_
_publ_author_name
'Arnau Arbuse'
'Sukanta Mandal'
'Somnath Maji'
'Ma Angeles Mart\'inez'
'Xavier Fontrodona'
'Diana Utz'
'Frank W. Heinemann'
'Sandra Kisslinger'
'Siegfried Schindler'
'Xavier Sala'
'Antoni Llobet'

_publ_section_title
;
 Ligand Influence over the Formation of Dinuclear [2+2] versus Trinuclear
 [3+3] CuI Schiff Base Macrocyclic Complexes
;
_journal_name_full 'Inorganic Chemistry'
_journal_page_first 6878
_journal_page_last 6889
_journal_paper_doi 10.1021/ic102185y
_journal_volume 50
_journal_year 2011
_chemical_formula_moiety 'C38 H42 N6 O2'
_chemical_formula_sum 'C38 H42 N6 O2'
_chemical_formula_weight 614.52
_chemical_name_systematic
; 
 ? 
;
_space_group_IT_number 4
_symmetry_cell_setting monoclinic
_symmetry_space_group_name_Hall 'P 2yb'
_symmetry_space_group_name_H-M 'P 1 21 1'
_atom_sites_solution_hydrogens geom
_atom_sites_solution_primary direct
_atom_sites_solution_secondary difmap
_audit_creation_method SHELXL-97
_cell_angle_alpha 90.00
_cell_angle_beta 101.776(7)
_cell_angle_gamma 90.00
_cell_formula_units_Z 8
_cell_length_a 13.357(5)
_cell_length_b 35.402(13)
_cell_length_c 14.629(6)
_cell_measurement_temperature 300(2)
_cell_volume 6772(5)
_computing_cell_refinement 'BRUKER SMART'
_computing_data_collection 'BRUKER SMART'
_computing_data_reduction 'BRUKER Shelxtl'
_computing_structure_refinement 'SHELXL-97 (Sheldrick, 1997)'
_computing_structure_solution 'SHELXS-97 (Sheldrick, 1990)'
_diffrn_ambient_temperature 300(2)
_diffrn_measured_fraction_theta_full 0.981
_diffrn_measured_fraction_theta_max 0.981
_diffrn_measurement_device_type CCD
_diffrn_measurement_method 'phi and omega scans'
_diffrn_radiation_monochromator graphite
_diffrn_radiation_source 'fine-focus sealed tube'
_diffrn_radiation_type MoK\a
_diffrn_radiation_wavelength 0.71073
_diffrn_reflns_av_R_equivalents 0.0706
_diffrn_reflns_av_sigmaI/netI 0.0609
_diffrn_reflns_limit_h_max 17
_diffrn_reflns_limit_h_min -17
_diffrn_reflns_limit_k_max 46
_diffrn_reflns_limit_k_min -46
_diffrn_reflns_limit_l_max 19
_diffrn_reflns_limit_l_min -19
_diffrn_reflns_number 85514
_diffrn_reflns_theta_full 28.37
_diffrn_reflns_theta_max 28.37
_diffrn_reflns_theta_min 1.88
_exptl_absorpt_coefficient_mu 0.076
_exptl_absorpt_correction_type none
_exptl_crystal_colour colorless
_exptl_crystal_density_diffrn 1.205
_exptl_crystal_description block
_exptl_crystal_F_000 2622
_exptl_crystal_size_max 0.6
_exptl_crystal_size_mid 0.4
_exptl_crystal_size_min 0.1
_refine_diff_density_max 0.329
_refine_diff_density_min -0.240
_refine_diff_density_rms 0.052
_refine_ls_extinction_method none
_refine_ls_goodness_of_fit_ref 0.978
_refine_ls_hydrogen_treatment constr
_refine_ls_matrix_type full
_refine_ls_number_parameters 1664
_refine_ls_number_reflns 16923
_refine_ls_number_restraints 1
_refine_ls_restrained_S_all 0.978
_refine_ls_R_factor_all 0.1275
_refine_ls_R_factor_gt 0.0563
_refine_ls_shift/su_max 0.020
_refine_ls_shift/su_mean 0.000
_refine_ls_structure_factor_coef Fsqd
_refine_ls_weighting_details 'calc w=1/[\s^2^(Fo^2^)+(0.1010P)^2^+0.0000P] where P=(Fo^2^+2Fc^2^)/3'
_refine_ls_weighting_scheme calc
_refine_ls_wR_factor_gt 0.1371
_refine_ls_wR_factor_ref 0.1755
_reflns_number_gt 8853
_reflns_number_total 16923
_reflns_threshold_expression >2sigma(I)
_cod_data_source_file ic102185y_si_002_1.cif
_cod_data_source_block L2
_cod_original_cell_volume 6772(4)
_cod_database_code 4325714

loop_
_symmetry_equiv_pos_as_xyz
'x, y, z'
'-x, y+1/2, -z'

loop_
_atom_site_label
_atom_site_type_symbol
_atom_site_fract_x
_atom_site_fract_y
_atom_site_fract_z
_atom_site_U_iso_or_equiv
_atom_site_adp_type
_atom_site_occupancy
_atom_site_symmetry_multiplicity
_atom_site_calc_flag
_atom_site_refinement_flags
O1B O 0.5313(2) 0.14319(9) -0.1859(2) 0.0646(8) Uani 1 1 d .
H1BA H 0.5837 0.1389 -0.1472 0.097 Uiso 1 1 calc R
N1B N 0.7458(3) 0.07023(12) -0.1021(3) 0.0639(10) Uani 1 1 d .
C1B C 0.7873(3) 0.04279(14) -0.0537(3) 0.0569(11) Uani 1 1 d .
H1BB H 0.8577 0.0439 -0.0321 0.068 Uiso 1 1 calc R
N2B N 0.7160(3) 0.15639(10) -0.0829(2) 0.0540(9) Uani 1 1 d .
C2B C 0.8134(4) 0.10058(14) -0.1207(4) 0.0667(13) Uani 1 1 d .
H2BA H 0.7930 0.1083 -0.1854 0.080 Uiso 1 1 calc R
H2BB H 0.8829 0.0911 -0.1113 0.080 Uiso 1 1 calc R
O2B O 0.9365(3) -0.10346(11) 0.3950(3) 0.0973(13) Uani 1 1 d .
H2BC H 0.8780 -0.1048 0.3643 0.146 Uiso 1 1 calc R
N3B N 0.7083(3) 0.12509(11) 0.1137(3) 0.0592(10) Uani 1 1 d .
C3B C 0.8110(3) 0.13452(14) -0.0585(3) 0.0625(12) Uani 1 1 d .
H3BA H 0.8195 0.1260 0.0057 0.075 Uiso 1 1 calc R
H3BB H 0.8683 0.1509 -0.0624 0.075 Uiso 1 1 calc R
N4B N 0.7164(3) -0.06110(12) 0.3124(3) 0.0615(10) Uani 1 1 d .
C4B C 0.6915(4) 0.17726(14) -0.0022(3) 0.0635(12) Uani 1 1 d .
H4BA H 0.6462 0.1981 -0.0255 0.076 Uiso 1 1 calc R
H4BB H 0.7541 0.1879 0.0340 0.076 Uiso 1 1 calc R
N5B N 0.7702(3) -0.14114(10) 0.3005(3) 0.0540(9) Uani 1 1 d .
C5B C 0.6417(4) 0.15331(14) 0.0615(3) 0.0653(13) Uani 1 1 d .
H5BA H 0.6172 0.1698 0.1052 0.078 Uiso 1 1 calc R
H5BB H 0.5828 0.1407 0.0242 0.078 Uiso 1 1 calc R
N6B N 0.7746(3) -0.11574(13) 0.1032(3) 0.0629(10) Uani 1 1 d .
C6B C 0.6731(3) 0.09224(13) 0.1192(3) 0.0524(10) Uani 1 1 d .
H6BA H 0.6058 0.0875 0.0898 0.063 Uiso 1 1 calc R
C7B C 0.7330(3) 0.06137(13) 0.1697(3) 0.0528(10) Uani 1 1 d .
C8B C 0.6838(3) 0.02914(13) 0.1927(3) 0.0537(11) Uani 1 1 d .
H8BA H 0.6129 0.0277 0.1749 0.064 Uiso 1 1 calc R
C9B C 0.7359(3) -0.00088(12) 0.2410(3) 0.0501(10) Uani 1 1 d .
C10B C 0.8429(3) 0.00122(14) 0.2651(3) 0.0580(12) Uani 1 1 d .
H10A H 0.8802 -0.0186 0.2970 0.070 Uiso 1 1 calc R
C11B C 0.8926(3) 0.03235(14) 0.2419(3) 0.0611(12) Uani 1 1 d .
H11A H 0.9635 0.0333 0.2583 0.073 Uiso 1 1 calc R
C12B C 0.8397(3) 0.06262(14) 0.1944(3) 0.0567(11) Uani 1 1 d .
H12A H 0.8750 0.0836 0.1792 0.068 Uiso 1 1 calc R
C13B C 0.6767(3) -0.03377(14) 0.2637(3) 0.0549(11) Uani 1 1 d .
H13A H 0.6065 -0.0341 0.2405 0.066 Uiso 1 1 calc R
C14B C 0.6468(4) -0.09141(14) 0.3273(4) 0.0655(13) Uani 1 1 d .
H14A H 0.5766 -0.0831 0.3070 0.079 Uiso 1 1 calc R
H14B H 0.6578 -0.0973 0.3934 0.079 Uiso 1 1 calc R
C15B C 0.6648(3) -0.12631(15) 0.2735(4) 0.0643(13) Uani 1 1 d .
H15A H 0.6172 -0.1458 0.2836 0.077 Uiso 1 1 calc R
H15B H 0.6506 -0.1204 0.2074 0.077 Uiso 1 1 calc R
C16B C 0.7976(4) -0.16476(14) 0.2271(3) 0.0613(12) Uani 1 1 d .
H16A H 0.7366 -0.1775 0.1938 0.074 Uiso 1 1 calc R
H16B H 0.8453 -0.1840 0.2560 0.074 Uiso 1 1 calc R
C17B C 0.8452(4) -0.14310(15) 0.1572(3) 0.0661(13) Uani 1 1 d .
H17A H 0.9054 -0.1299 0.1902 0.079 Uiso 1 1 calc R
H17B H 0.8670 -0.1609 0.1146 0.079 Uiso 1 1 calc R
C18B C 0.8080(4) -0.08353(15) 0.0916(3) 0.0612(12) Uani 1 1 d .
H18A H 0.8767 -0.0785 0.1160 0.073 Uiso 1 1 calc R
C19B C 0.7446(3) -0.05303(13) 0.0414(3) 0.0550(11) Uani 1 1 d .
C20B C 0.7905(3) -0.02009(13) 0.0167(3) 0.0562(11) Uani 1 1 d .
H20A H 0.8614 -0.0180 0.0313 0.067 Uiso 1 1 calc R
C21B C 0.7339(3) 0.00926(13) -0.0285(3) 0.0540(11) Uani 1 1 d .
C22B C 0.6271(3) 0.00637(14) -0.0492(3) 0.0589(11) Uani 1 1 d .
H22A H 0.5876 0.0261 -0.0791 0.071 Uiso 1 1 calc R
C23B C 0.5809(4) -0.02575(15) -0.0250(3) 0.0613(13) Uani 1 1 d .
H23A H 0.5100 -0.0276 -0.0387 0.074 Uiso 1 1 calc R
C24B C 0.6386(4) -0.05545(14) 0.0195(3) 0.0587(11) Uani 1 1 d .
H24A H 0.6062 -0.0771 0.0349 0.070 Uiso 1 1 calc R
C25B C 0.7241(4) 0.18307(14) -0.1599(3) 0.0631(12) Uani 1 1 d .
H25A H 0.7534 0.1699 -0.2062 0.076 Uiso 1 1 calc R
H25B H 0.7703 0.2034 -0.1349 0.076 Uiso 1 1 calc R
C26B C 0.6238(4) 0.19959(14) -0.2063(3) 0.0568(12) Uani 1 1 d .
C27B C 0.5337(4) 0.17933(13) -0.2177(3) 0.0532(11) Uani 1 1 d .
C28B C 0.4411(4) 0.19406(17) -0.2653(3) 0.0716(15) Uani 1 1 d .
H28A H 0.3813 0.1799 -0.2727 0.086 Uiso 1 1 calc R
C29B C 0.4402(6) 0.2304(2) -0.3016(4) 0.0887(18) Uani 1 1 d .
H29A H 0.3785 0.2410 -0.3317 0.106 Uiso 1 1 calc R
C30B C 0.5282(6) 0.2509(2) -0.2940(5) 0.101(2) Uani 1 1 d .
H30A H 0.5271 0.2746 -0.3216 0.121 Uiso 1 1 calc R
C31B C 0.6186(5) 0.23594(17) -0.2449(4) 0.0841(17) Uani 1 1 d .
H31A H 0.6779 0.2504 -0.2372 0.101 Uiso 1 1 calc R
C32B C 0.7842(4) -0.16145(14) 0.3891(3) 0.0616(12) Uani 1 1 d .
H32A H 0.7517 -0.1860 0.3786 0.074 Uiso 1 1 calc R
H32B H 0.7508 -0.1476 0.4317 0.074 Uiso 1 1 calc R
C33B C 0.8945(4) -0.16660(15) 0.4331(3) 0.0626(12) Uani 1 1 d .
C34B C 0.9648(4) -0.13752(17) 0.4339(4) 0.0734(14) Uani 1 1 d .
C35B C 1.0672(5) -0.1425(3) 0.4768(5) 0.104(2) Uani 1 1 d .
H35A H 1.1138 -0.1229 0.4773 0.125 Uiso 1 1 calc R
C36B C 1.0986(7) -0.1762(3) 0.5181(5) 0.124(3) Uani 1 1 d .
H36A H 1.1676 -0.1800 0.5432 0.149 Uiso 1 1 calc R
C37B C 1.0297(7) -0.2047(3) 0.5232(5) 0.116(3) Uani 1 1 d .
H37A H 1.0510 -0.2265 0.5573 0.139 Uiso 1 1 calc R
C38B C 0.9272(5) -0.20083(17) 0.4768(4) 0.0866(18) Uani 1 1 d .
H38A H 0.8816 -0.2208 0.4752 0.104 Uiso 1 1 calc R
N1C N 0.1411(3) -0.03573(13) 0.2190(3) 0.0667(10) Uani 1 1 d .
C1C C 0.1477(3) -0.00036(15) 0.2223(3) 0.0608(12) Uani 1 1 d .
H1CA H 0.1667 0.0110 0.2805 0.073 Uiso 1 1 calc R
O1C O 0.0659(3) -0.09503(11) 0.0712(2) 0.0751(10) Uani 1 1 d .
H1CB H 0.1057 -0.0883 0.1188 0.113 Uiso 1 1 calc R
O2C O 0.3397(3) 0.16876(9) 0.1996(2) 0.0621(8) Uani 1 1 d .
H2CA H 0.3304 0.1625 0.2512 0.093 Uiso 1 1 calc R
N2C N 0.2334(3) -0.10986(11) 0.2259(2) 0.0560(9) Uani 1 1 d .
C2C C 0.1649(4) -0.05670(16) 0.3073(4) 0.0739(14) Uani 1 1 d .
H2CB H 0.1046 -0.0704 0.3161 0.089 Uiso 1 1 calc R
H2CC H 0.1839 -0.0391 0.3587 0.089 Uiso 1 1 calc R
N3C N 0.3993(3) -0.06484(10) 0.1722(3) 0.0523(9) Uani 1 1 d .
C3C C 0.2507(4) -0.08399(15) 0.3074(3) 0.0692(13) Uani 1 1 d .
H3CA H 0.3131 -0.0699 0.3083 0.083 Uiso 1 1 calc R
H3CB H 0.2605 -0.0989 0.3641 0.083 Uiso 1 1 calc R
N4C N 0.3561(3) 0.12833(12) 0.0132(3) 0.0646(10) Uani 1 1 d .
C4C C 0.3293(3) -0.12625(13) 0.2088(3) 0.0560(11) Uani 1 1 d .
H4CA H 0.3157 -0.1516 0.1841 0.067 Uiso 1 1 calc R
H4CB H 0.3779 -0.1282 0.2677 0.067 Uiso 1 1 calc R
N5C N 0.2766(3) 0.20359(11) 0.0323(3) 0.0558(9) Uani 1 1 d .
C5C C 0.3765(4) -0.10317(12) 0.1413(3) 0.0572(11) Uani 1 1 d .
H5CA H 0.4390 -0.1154 0.1330 0.069 Uiso 1 1 calc R
H5CB H 0.3298 -0.1027 0.0811 0.069 Uiso 1 1 calc R
C6C C 0.3679(3) -0.03904(13) 0.1139(3) 0.0529(11) Uani 1 1 d .
H6CA H 0.3333 -0.0459 0.0544 0.064 Uiso 1 1 calc R
N6C N 0.0908(3) 0.15153(12) 0.0207(3) 0.0681(11) Uani 1 1 d .
C7C C 0.3835(3) 0.00148(12) 0.1358(3) 0.0485(10) Uani 1 1 d .
C8C C 0.3625(3) 0.02802(13) 0.0634(3) 0.0519(10) Uani 1 1 d .
H8CA H 0.3408 0.0196 0.0024 0.062 Uiso 1 1 calc R
C9C C 0.3732(3) 0.06653(12) 0.0800(3) 0.0497(10) Uani 1 1 d .
C10C C 0.4051(3) 0.07868(13) 0.1724(3) 0.0579(11) Uani 1 1 d .
H10B H 0.4132 0.1043 0.1854 0.069 Uiso 1 1 calc R
C11C C 0.4244(4) 0.05266(14) 0.2445(3) 0.0636(13) Uani 1 1 d .
H11B H 0.4450 0.0610 0.3057 0.076 Uiso 1 1 calc R
C12C C 0.4135(3) 0.01434(13) 0.2262(3) 0.0538(10) Uani 1 1 d .
H12B H 0.4265 -0.0028 0.2753 0.065 Uiso 1 1 calc R
C13C C 0.3460(3) 0.09340(13) 0.0027(3) 0.0534(10) Uani 1 1 d .
H13B H 0.3200 0.0840 -0.0568 0.064 Uiso 1 1 calc R
C14C C 0.3242(4) 0.15297(14) -0.0669(3) 0.0661(13) Uani 1 1 d .
H14C H 0.2528 0.1485 -0.0944 0.079 Uiso 1 1 calc R
H14D H 0.3643 0.1476 -0.1137 0.079 Uiso 1 1 calc R
C15C C 0.3393(4) 0.19365(13) -0.0361(3) 0.0583(11) Uani 1 1 d .
H15C H 0.4109 0.1978 -0.0085 0.070 Uiso 1 1 calc R
H15D H 0.3212 0.2100 -0.0901 0.070 Uiso 1 1 calc R
C16C C 0.1699(4) 0.21034(15) -0.0131(4) 0.0670(13) Uani 1 1 d .
H16C H 0.1578 0.2002 -0.0760 0.080 Uiso 1 1 calc R
H16D H 0.1575 0.2373 -0.0175 0.080 Uiso 1 1 calc R
C17C C 0.0951(4) 0.19213(15) 0.0404(4) 0.0747(14) Uani 1 1 d .
H17C H 0.1179 0.1964 0.1069 0.090 Uiso 1 1 calc R
H17D H 0.0277 0.2032 0.0208 0.090 Uiso 1 1 calc R
C18C C 0.1112(3) 0.12900(14) 0.0881(4) 0.0614(12) Uani 1 1 d .
H18B H 0.1277 0.1386 0.1485 0.074 Uiso 1 1 calc R
C19C C 0.1099(3) 0.08736(14) 0.0745(3) 0.0612(12) Uani 1 1 d .
C20C C 0.1281(3) 0.06298(15) 0.1508(3) 0.0597(12) Uani 1 1 d .
H20B H 0.1411 0.0730 0.2108 0.072 Uiso 1 1 calc R
C21C C 0.1272(3) 0.02401(13) 0.1395(3) 0.0559(11) Uani 1 1 d .
C22C C 0.1073(3) 0.00946(15) 0.0494(3) 0.0625(12) Uani 1 1 d .
H22B H 0.1045 -0.0166 0.0407 0.075 Uiso 1 1 calc R
C23C C 0.0919(4) 0.03286(16) -0.0268(4) 0.0680(14) Uani 1 1 d .
H23B H 0.0809 0.0226 -0.0866 0.082 Uiso 1 1 calc R
C24C C 0.0927(3) 0.07129(16) -0.0150(3) 0.0640(12) Uani 1 1 d .
H24B H 0.0816 0.0869 -0.0672 0.077 Uiso 1 1 calc R
C25C C 0.1564(4) -0.13876(14) 0.2328(3) 0.0620(12) Uani 1 1 d .
H25C H 0.1013 -0.1274 0.2574 0.074 Uiso 1 1 calc R
H25D H 0.1873 -0.1583 0.2759 0.074 Uiso 1 1 calc R
C26C C 0.1136(3) -0.15613(14) 0.1395(3) 0.0591(12) Uani 1 1 d .
C27C C 0.0682(3) -0.13332(15) 0.0641(3) 0.0593(12) Uani 1 1 d .
C28C C 0.0193(4) -0.14973(18) -0.0203(4) 0.0690(14) Uani 1 1 d .
H28B H -0.0124 -0.1345 -0.0696 0.083 Uiso 1 1 calc R
C29C C 0.0183(4) -0.1879(2) -0.0302(5) 0.0825(17) Uani 1 1 d .
H29B H -0.0160 -0.1986 -0.0859 0.099 Uiso 1 1 calc R
C30C C 0.0670(5) -0.2109(2) 0.0405(5) 0.0928(19) Uani 1 1 d .
H30B H 0.0695 -0.2369 0.0317 0.111 Uiso 1 1 calc R
C31C C 0.1123(4) -0.19482(16) 0.1249(4) 0.0771(15) Uani 1 1 d .
H31B H 0.1431 -0.2105 0.1736 0.093 Uiso 1 1 calc R
C32C C 0.3204(4) 0.23530(12) 0.0918(3) 0.0590(11) Uani 1 1 d .
H32C H 0.2714 0.2437 0.1283 0.071 Uiso 1 1 calc R
H32D H 0.3327 0.2562 0.0526 0.071 Uiso 1 1 calc R
C33C C 0.4191(3) 0.22489(13) 0.1569(3) 0.0533(11) Uani 1 1 d .
C34C C 0.4245(3) 0.19176(12) 0.2101(3) 0.0503(10) Uani 1 1 d .
C36C C 0.5119(4) 0.18234(14) 0.2707(3) 0.0609(13) Uani 1 1 d .
H36B H 0.5140 0.1605 0.3064 0.073 Uiso 1 1 calc R
C37C C 0.5979(4) 0.20487(16) 0.2800(3) 0.0699(14) Uani 1 1 d .
H37B H 0.6575 0.1980 0.3216 0.084 Uiso 1 1 calc R
C38C C 0.5958(4) 0.23762(16) 0.2275(4) 0.0687(14) Uani 1 1 d .
H38B H 0.6536 0.2528 0.2329 0.082 Uiso 1 1 calc R
C39C C 0.5056(4) 0.24721(14) 0.1669(3) 0.0622(12) Uani 1 1 d .
H39A H 0.5031 0.2693 0.1319 0.075 Uiso 1 1 calc R
C1A C 0.8688(3) -0.09916(13) 0.6601(4) 0.0572(11) Uani 1 1 d .
H1AA H 0.8508 -0.1094 0.6005 0.069 Uiso 1 1 calc R
O1A O 0.6338(3) -0.13829(9) 0.5442(2) 0.0652(8) Uani 1 1 d .
H1AB H 0.6623 -0.1366 0.5993 0.098 Uiso 1 1 calc R
N1A N 0.8910(3) -0.12116(12) 0.7292(3) 0.0628(10) Uani 1 1 d .
N2A N 0.7025(3) -0.17177(10) 0.7156(2) 0.0545(9) Uani 1 1 d .
O2A O 0.9015(3) 0.12335(11) 0.6709(2) 0.0799(10) Uani 1 1 d .
H2AA H 0.9587 0.1138 0.6826 0.120 Uiso 1 1 calc R
C2A C 0.8851(4) -0.16139(14) 0.7137(4) 0.0630(12) Uani 1 1 d .
H2AB H 0.9517 -0.1727 0.7361 0.076 Uiso 1 1 calc R
H2AC H 0.8644 -0.1666 0.6475 0.076 Uiso 1 1 calc R
N3A N 0.6179(3) -0.09723(11) 0.7297(3) 0.0610(10) Uani 1 1 d .
C3A C 0.8085(3) -0.17801(15) 0.7650(3) 0.0643(12) Uani 1 1 d .
H3AA H 0.8206 -0.2049 0.7728 0.077 Uiso 1 1 calc R
H3AB H 0.8181 -0.1668 0.8266 0.077 Uiso 1 1 calc R
N4A N 0.5790(3) 0.09496(10) 0.5675(3) 0.0527(9) Uani 1 1 d .
C4A C 0.6346(3) -0.16225(13) 0.7806(3) 0.0555(11) Uani 1 1 d .
H4AA H 0.6506 -0.1785 0.8351 0.067 Uiso 1 1 calc R
H4AB H 0.5641 -0.1668 0.7502 0.067 Uiso 1 1 calc R
N5A N 0.7471(3) 0.13797(10) 0.5124(2) 0.0550(9) Uani 1 1 d .
C5A C 0.6466(4) -0.12172(13) 0.8109(3) 0.0595(11) Uani 1 1 d .
H5AA H 0.6035 -0.1165 0.8553 0.071 Uiso 1 1 calc R
H5AB H 0.7171 -0.1169 0.8413 0.071 Uiso 1 1 calc R
N6A N 0.8359(3) 0.06394(12) 0.5193(3) 0.0643(10) Uani 1 1 d .
C6A C 0.6309(3) -0.06246(14) 0.7382(3) 0.0543(11) Uani 1 1 d .
H6AA H 0.6586 -0.0529 0.7971 0.065 Uiso 1 1 calc R
C7A C 0.6049(3) -0.03581(12) 0.6602(3) 0.0481(10) Uani 1 1 d .
C8A C 0.6173(3) 0.00285(12) 0.6764(3) 0.0491(10) Uani 1 1 d .
H8AA H 0.6406 0.0114 0.7372 0.059 Uiso 1 1 calc R
C9A C 0.5961(3) 0.02877(12) 0.6048(3) 0.0495(10) Uani 1 1 d .
C10A C 0.5644(3) 0.01583(13) 0.5132(3) 0.0535(10) Uani 1 1 d .
H10C H 0.5511 0.0329 0.4639 0.064 Uiso 1 1 calc R
C11A C 0.5529(4) -0.02246(13) 0.4959(3) 0.0606(12) Uani 1 1 d .
H11C H 0.5321 -0.0310 0.4349 0.073 Uiso 1 1 calc R
C12A C 0.5723(3) -0.04840(13) 0.5690(3) 0.0558(11) Uani 1 1 d .
H12C H 0.5635 -0.0741 0.5568 0.067 Uiso 1 1 calc R
C13A C 0.6103(3) 0.06916(13) 0.6258(3) 0.0523(10) Uani 1 1 d .
H13C H 0.6443 0.0761 0.6854 0.063 Uiso 1 1 calc R
C14A C 0.6031(4) 0.13401(12) 0.5973(3) 0.0551(11) Uani 1 1 d .
H14E H 0.6488 0.1338 0.6580 0.066 Uiso 1 1 calc R
H14F H 0.5406 0.1467 0.6038 0.066 Uiso 1 1 calc R
C15A C 0.6526(3) 0.15597(13) 0.5295(3) 0.0558(11) Uani 1 1 d .
H15E H 0.6042 0.1584 0.4706 0.067 Uiso 1 1 calc R
H15F H 0.6688 0.1812 0.5539 0.067 Uiso 1 1 calc R
C16A C 0.7264(4) 0.11259(14) 0.4318(3) 0.0644(12) Uani 1 1 d .
H16E H 0.7167 0.1276 0.3751 0.077 Uiso 1 1 calc R
H16F H 0.6633 0.0991 0.4318 0.077 Uiso 1 1 calc R
C17A C 0.8120(5) 0.08396(16) 0.4308(4) 0.0733(15) Uani 1 1 d .
H17E H 0.7906 0.0661 0.3803 0.088 Uiso 1 1 calc R
H17F H 0.8725 0.0969 0.4200 0.088 Uiso 1 1 calc R
C18A C 0.8296(4) 0.02836(15) 0.5175(3) 0.0610(12) Uani 1 1 d .
H18C H 0.8096 0.0166 0.4598 0.073 Uiso 1 1 calc R
C19A C 0.8520(3) 0.00468(13) 0.6006(3) 0.0536(11) Uani 1 1 d .
C20A C 0.8504(3) -0.03457(13) 0.5922(3) 0.0541(11) Uani 1 1 d .
H20C H 0.8357 -0.0454 0.5331 0.065 Uiso 1 1 calc R
C21A C 0.8704(3) -0.05784(13) 0.6705(3) 0.0529(11) Uani 1 1 d .
C22A C 0.8903(3) -0.04125(15) 0.7590(3) 0.0620(12) Uani 1 1 d .
H22C H 0.9027 -0.0564 0.8121 0.074 Uiso 1 1 calc R
C23A C 0.8917(3) -0.00247(17) 0.7681(4) 0.0652(14) Uani 1 1 d .
H23C H 0.9045 0.0083 0.8273 0.078 Uiso 1 1 calc R
C24A C 0.8740(3) 0.02051(14) 0.6900(3) 0.0592(12) Uani 1 1 d .
H24C H 0.8769 0.0466 0.6970 0.071 Uiso 1 1 calc R
C25A C 0.6647(4) -0.20439(13) 0.6558(3) 0.0612(12) Uani 1 1 d .
H25E H 0.6543 -0.2254 0.6953 0.073 Uiso 1 1 calc R
H25F H 0.7166 -0.2118 0.6216 0.073 Uiso 1 1 calc R
C26A C 0.5666(4) -0.19685(13) 0.5874(3) 0.0561(11) Uani 1 1 d .
C27A C 0.5575(4) -0.16411(14) 0.5354(3) 0.0574(12) Uani 1 1 d .
C28A C 0.4679(5) -0.15611(18) 0.4710(4) 0.0739(15) Uani 1 1 d .
H28C H 0.4619 -0.1339 0.4365 0.089 Uiso 1 1 calc R
C29A C 0.3898(5) -0.1811(2) 0.4595(4) 0.0878(19) Uani 1 1 d .
H29C H 0.3299 -0.1761 0.4162 0.105 Uiso 1 1 calc R
C30A C 0.3981(5) -0.2138(2) 0.5110(4) 0.0863(18) Uani 1 1 d .
H30C H 0.3437 -0.2307 0.5026 0.104 Uiso 1 1 calc R
C31A C 0.4871(4) -0.22180(17) 0.5755(4) 0.0728(14) Uani 1 1 d .
H31C H 0.4925 -0.2440 0.6103 0.087 Uiso 1 1 calc R
C32A C 0.8241(4) 0.16624(15) 0.5044(3) 0.0633(12) Uani 1 1 d .
H32E H 0.7930 0.1858 0.4613 0.076 Uiso 1 1 calc R
H32F H 0.8778 0.1545 0.4786 0.076 Uiso 1 1 calc R
C33A C 0.8704(3) 0.18403(14) 0.5965(3) 0.0584(12) Uani 1 1 d .
C34A C 0.9102(3) 0.16161(15) 0.6750(3) 0.0607(12) Uani 1 1 d .
C35A C 0.9596(4) 0.1776(2) 0.7569(4) 0.0713(15) Uani 1 1 d .
H35B H 0.9846 0.1626 0.8086 0.086 Uiso 1 1 calc R
C36A C 0.9721(4) 0.2167(2) 0.7623(4) 0.0866(19) Uani 1 1 d .
H36C H 1.0077 0.2277 0.8171 0.104 Uiso 1 1 calc R
C37A C 0.9326(5) 0.23889(19) 0.6876(5) 0.0916(18) Uani 1 1 d .
H37C H 0.9402 0.2650 0.6919 0.110 Uiso 1 1 calc R
C38A C 0.8815(4) 0.22271(16) 0.6059(4) 0.0769(15) Uani 1 1 d .
H38C H 0.8538 0.2382 0.5557 0.092 Uiso 1 1 calc R
C1 C 0.1921(4) -0.01776(14) 0.7970(3) 0.0580(11) Uani 1 1 d .
H1A H 0.1218 -0.0188 0.7750 0.070 Uiso 1 1 calc R
N1 N 0.2343(3) -0.04521(12) 0.8444(3) 0.0616(10) Uani 1 1 d .
O1 O 0.0434(3) 0.12940(10) 0.3365(3) 0.0893(11) Uani 1 1 d .
H1B H 0.0976 0.1308 0.3745 0.134 Uiso 1 1 calc R
O2 O 0.4487(2) -0.11580(8) 0.9286(2) 0.0580(7) Uani 1 1 d .
H2A H 0.3967 -0.1124 0.8888 0.087 Uiso 1 1 calc R
N2 N 0.2664(2) -0.13075(9) 0.8239(2) 0.0495(8) Uani 1 1 d .
C2 C 0.1650(4) -0.07539(14) 0.8597(4) 0.0660(13) Uani 1 1 d .
H2B H 0.0955 -0.0658 0.8475 0.079 Uiso 1 1 calc R
H2C H 0.1822 -0.0832 0.9246 0.079 Uiso 1 1 calc R
N3 N 0.2731(3) -0.09830(11) 0.6291(3) 0.0587(9) Uani 1 1 d .
C3 C 0.1704(3) -0.10945(14) 0.7976(4) 0.0641(12) Uani 1 1 d .
H3A H 0.1136 -0.1262 0.8006 0.077 Uiso 1 1 calc R
H3B H 0.1629 -0.1010 0.7335 0.077 Uiso 1 1 calc R
N4 N 0.2573(3) 0.08859(11) 0.4285(3) 0.0607(10) Uani 1 1 d .
C4 C 0.2923(4) -0.15065(13) 0.7436(3) 0.0613(12) Uani 1 1 d .
H4A H 0.2303 -0.1613 0.7063 0.074 Uiso 1 1 calc R
H4B H 0.3380 -0.1714 0.7664 0.074 Uiso 1 1 calc R
N5 N 0.2060(3) 0.16827(10) 0.4463(2) 0.0520(9) Uani 1 1 d .
C5 C 0.3422(4) -0.12594(14) 0.6821(3) 0.0607(12) Uani 1 1 d .
H5A H 0.3992 -0.1127 0.7207 0.073 Uiso 1 1 calc R
H5B H 0.3694 -0.1418 0.6389 0.073 Uiso 1 1 calc R
N6 N 0.2069(3) 0.14173(12) 0.6442(3) 0.0606(10) Uani 1 1 d .
C6 C 0.3071(3) -0.06540(14) 0.6219(3) 0.0551(11) Uani 1 1 d .
H6A H 0.3748 -0.0605 0.6499 0.066 Uiso 1 1 calc R
C7 C 0.2454(3) -0.03423(12) 0.5716(3) 0.0497(10) Uani 1 1 d .
C8 C 0.2947(3) -0.00208(12) 0.5488(3) 0.0514(10) Uani 1 1 d .
H8A H 0.3656 -0.0006 0.5659 0.062 Uiso 1 1 calc R
C9 C 0.2409(3) 0.02792(12) 0.5012(3) 0.0506(10) Uani 1 1 d .
C10 C 0.1357(3) 0.02607(14) 0.4774(3) 0.0553(12) Uani 1 1 d .
H10D H 0.0985 0.0462 0.4466 0.066 Uiso 1 1 calc R
C11 C 0.0853(3) -0.00629(15) 0.4999(3) 0.0621(12) Uani 1 1 d .
H11D H 0.0144 -0.0078 0.4829 0.074 Uiso 1 1 calc R
C12 C 0.1398(3) -0.03585(15) 0.5468(3) 0.0586(11) Uani 1 1 d .
H12D H 0.1055 -0.0571 0.5620 0.070 Uiso 1 1 calc R
C13 C 0.2985(3) 0.06070(13) 0.4773(3) 0.0543(11) Uani 1 1 d .
H13D H 0.3689 0.0611 0.4991 0.065 Uiso 1 1 calc R
C14 C 0.3272(4) 0.11891(13) 0.4132(4) 0.0610(12) Uani 1 1 d .
H14G H 0.3149 0.1253 0.3474 0.073 Uiso 1 1 calc R
H14H H 0.3974 0.1103 0.4319 0.073 Uiso 1 1 calc R
C15 C 0.3111(4) 0.15342(13) 0.4694(4) 0.0613(12) Uani 1 1 d .
H15G H 0.3276 0.1471 0.5353 0.074 Uiso 1 1 calc R
H15H H 0.3579 0.1731 0.4587 0.074 Uiso 1 1 calc R
C16 C 0.1803(4) 0.19152(14) 0.5222(3) 0.0611(12) Uani 1 1 d .
H16G H 0.1312 0.2107 0.4952 0.073 Uiso 1 1 calc R
H16H H 0.2416 0.2043 0.5546 0.073 Uiso 1 1 calc R
C17 C 0.1363(4) 0.16873(15) 0.5921(3) 0.0670(13) Uani 1 1 d .
H17G H 0.1143 0.1859 0.6357 0.080 Uiso 1 1 calc R
H17H H 0.0763 0.1553 0.5592 0.080 Uiso 1 1 calc R
C18 C 0.1727(4) 0.10888(15) 0.6562(3) 0.0606(12) Uani 1 1 d .
H18D H 0.1039 0.1038 0.6325 0.073 Uiso 1 1 calc R
C19 C 0.2371(3) 0.07867(13) 0.7056(3) 0.0548(11) Uani 1 1 d .
C20 C 0.1907(3) 0.04595(14) 0.7291(3) 0.0552(11) Uani 1 1 d .
H20D H 0.1198 0.0441 0.7142 0.066 Uiso 1 1 calc R
C21 C 0.2471(3) 0.01579(13) 0.7745(3) 0.0540(11) Uani 1 1 d .
C22 C 0.3537(3) 0.01909(14) 0.7950(3) 0.0582(11) Uani 1 1 d .
H22D H 0.3934 -0.0006 0.8249 0.070 Uiso 1 1 calc R
C23 C 0.4000(4) 0.05119(15) 0.7712(3) 0.0632(12) Uani 1 1 d .
H23D H 0.4710 0.0529 0.7845 0.076 Uiso 1 1 calc R
C24 C 0.3428(3) 0.08097(14) 0.7279(3) 0.0569(11) Uani 1 1 d .
H24D H 0.3754 0.1028 0.7136 0.068 Uiso 1 1 calc R
C25 C 0.1902(3) 0.19017(13) 0.3590(3) 0.0567(11) Uani 1 1 d .
H25G H 0.2220 0.1771 0.3141 0.068 Uiso 1 1 calc R
H25H H 0.2227 0.2147 0.3712 0.068 Uiso 1 1 calc R
C26 C 0.0785(3) 0.19554(13) 0.3185(3) 0.0563(11) Uani 1 1 d .
C27 C 0.0115(4) 0.16492(15) 0.3073(4) 0.0642(13) Uani 1 1 d .
C28 C -0.0897(4) 0.1695(2) 0.2644(4) 0.0855(17) Uani 1 1 d .
H28D H -0.1339 0.1489 0.2568 0.103 Uiso 1 1 calc R
C29 C -0.1247(5) 0.2044(2) 0.2333(4) 0.097(2) Uani 1 1 d .
H29D H -0.1927 0.2072 0.2033 0.116 Uiso 1 1 calc R
C30 C -0.0614(5) 0.2354(2) 0.2453(5) 0.095(2) Uani 1 1 d .
H30D H -0.0859 0.2591 0.2244 0.115 Uiso 1 1 calc R
C31 C 0.0370(4) 0.23053(16) 0.2880(4) 0.0755(15) Uani 1 1 d .
H31D H 0.0794 0.2516 0.2976 0.091 Uiso 1 1 calc R
C32 C 0.2581(3) -0.15770(13) 0.8996(3) 0.0575(11) Uani 1 1 d .
H32G H 0.2151 -0.1786 0.8729 0.069 Uiso 1 1 calc R
H32H H 0.2244 -0.1451 0.9439 0.069 Uiso 1 1 calc R
C33 C 0.3582(3) -0.17308(12) 0.9510(3) 0.0504(10) Uani 1 1 d .
C34 C 0.4477(3) -0.15120(12) 0.9641(3) 0.0490(10) Uani 1 1 d .
C35 C 0.5374(4) -0.16537(14) 1.0168(3) 0.0589(12) Uani 1 1 d .
H35C H 0.5974 -0.1514 1.0230 0.071 Uiso 1 1 calc R
C36 C 0.5393(4) -0.19995(15) 1.0603(4) 0.0691(13) Uani 1 1 d .
H36D H 0.5995 -0.2087 1.0980 0.083 Uiso 1 1 calc R
C37 C 0.4524(4) -0.22153(16) 1.0482(4) 0.0715(14) Uani 1 1 d .
H37D H 0.4539 -0.2452 1.0761 0.086 Uiso 1 1 calc R
C38 C 0.3637(4) -0.20817(14) 0.9950(3) 0.0635(12) Uani 1 1 d .
H38D H 0.3050 -0.2229 0.9877 0.076 Uiso 1 1 calc R

loop_
_atom_site_aniso_label
_atom_site_aniso_U_11
_atom_site_aniso_U_22
_atom_site_aniso_U_33
_atom_site_aniso_U_23
_atom_site_aniso_U_13
_atom_site_aniso_U_12
O1B 0.057(2) 0.066(2) 0.068(2) 0.0053(17) 0.0052(16) -0.0094(15)
N1B 0.056(2) 0.073(3) 0.066(3) -0.004(2) 0.018(2) 0.006(2)
C1B 0.046(2) 0.072(3) 0.055(3) -0.010(2) 0.016(2) 0.007(2)
N2B 0.047(2) 0.068(2) 0.048(2) -0.0074(18) 0.0141(16) -0.0054(17)
C2B 0.049(3) 0.080(3) 0.076(3) 0.008(3) 0.026(2) 0.011(2)
O2B 0.083(3) 0.077(3) 0.119(3) 0.003(2) -0.010(2) -0.024(2)
N3B 0.062(2) 0.070(3) 0.045(2) -0.0051(19) 0.0101(18) -0.005(2)
C3B 0.041(2) 0.083(3) 0.063(3) 0.000(3) 0.009(2) -0.005(2)
N4B 0.054(2) 0.071(3) 0.060(2) 0.004(2) 0.0135(19) 0.0082(19)
C4B 0.080(3) 0.063(3) 0.049(3) -0.012(2) 0.015(2) -0.005(2)
N5B 0.051(2) 0.056(2) 0.055(2) 0.0017(18) 0.0116(17) 0.0025(16)
C5B 0.076(3) 0.066(3) 0.055(3) -0.007(2) 0.016(3) 0.009(3)
N6B 0.060(2) 0.076(3) 0.053(2) 0.002(2) 0.0143(19) 0.011(2)
C6B 0.045(2) 0.066(3) 0.047(2) -0.001(2) 0.0122(19) -0.002(2)
C7B 0.050(3) 0.068(3) 0.041(2) -0.008(2) 0.0123(19) -0.004(2)
C8B 0.038(2) 0.072(3) 0.052(2) -0.004(2) 0.0115(19) 0.001(2)
C9B 0.046(2) 0.062(3) 0.044(2) -0.013(2) 0.0112(19) 0.002(2)
C10B 0.047(3) 0.074(3) 0.055(3) -0.004(2) 0.014(2) 0.015(2)
C11B 0.040(2) 0.079(3) 0.065(3) -0.014(3) 0.012(2) 0.000(2)
C12B 0.047(3) 0.073(3) 0.054(3) -0.008(2) 0.018(2) -0.002(2)
C13B 0.045(2) 0.074(3) 0.048(2) -0.002(2) 0.016(2) 0.005(2)
C14B 0.060(3) 0.071(3) 0.069(3) 0.011(3) 0.022(2) 0.013(2)
C15B 0.045(3) 0.079(3) 0.070(3) 0.006(3) 0.011(2) 0.005(2)
C16B 0.063(3) 0.062(3) 0.057(3) -0.003(2) 0.007(2) 0.010(2)
C17B 0.054(3) 0.082(3) 0.064(3) -0.002(3) 0.017(2) 0.013(2)
C18B 0.046(3) 0.077(3) 0.060(3) -0.008(3) 0.010(2) 0.006(2)
C19B 0.047(3) 0.071(3) 0.048(2) -0.005(2) 0.011(2) 0.002(2)
C20B 0.044(2) 0.076(3) 0.049(2) -0.012(2) 0.010(2) 0.002(2)
C21B 0.048(3) 0.070(3) 0.046(2) -0.009(2) 0.0155(19) 0.005(2)
C22B 0.054(3) 0.071(3) 0.051(3) 0.001(2) 0.009(2) 0.008(2)
C23B 0.042(2) 0.078(3) 0.062(3) -0.006(3) 0.007(2) 0.005(2)
C24B 0.055(3) 0.066(3) 0.055(3) -0.009(2) 0.011(2) -0.003(2)
C25B 0.070(3) 0.069(3) 0.053(3) -0.003(2) 0.017(2) -0.022(2)
C26B 0.068(3) 0.062(3) 0.044(2) 0.000(2) 0.019(2) -0.003(2)
C27B 0.064(3) 0.058(3) 0.040(2) -0.003(2) 0.015(2) -0.001(2)
C28B 0.071(4) 0.090(4) 0.050(3) -0.005(3) 0.004(2) 0.007(3)
C29B 0.102(5) 0.093(5) 0.066(4) 0.013(3) 0.005(3) 0.020(4)
C30B 0.132(6) 0.084(4) 0.078(4) 0.029(4) 0.002(4) -0.001(4)
C31B 0.108(5) 0.072(4) 0.075(4) 0.007(3) 0.025(4) -0.016(3)
C32B 0.063(3) 0.061(3) 0.063(3) 0.008(2) 0.019(2) -0.001(2)
C33B 0.068(3) 0.072(3) 0.050(3) -0.001(2) 0.018(2) 0.006(3)
C34B 0.071(3) 0.087(4) 0.058(3) -0.016(3) 0.004(3) -0.001(3)
C35B 0.067(4) 0.147(7) 0.088(5) -0.044(5) -0.009(3) 0.002(4)
C36B 0.097(6) 0.187(10) 0.075(5) -0.029(6) -0.013(4) 0.062(6)
C37B 0.141(7) 0.140(7) 0.066(4) 0.012(4) 0.020(5) 0.080(6)
C38B 0.115(5) 0.084(4) 0.065(3) 0.014(3) 0.027(3) 0.036(3)
N1C 0.064(3) 0.075(3) 0.065(3) -0.003(2) 0.022(2) 0.010(2)
C1C 0.050(3) 0.078(4) 0.059(3) -0.010(3) 0.021(2) 0.002(2)
O1C 0.075(2) 0.083(3) 0.063(2) 0.0136(18) 0.0047(18) 0.0045(19)
O2C 0.071(2) 0.068(2) 0.0508(18) 0.0076(16) 0.0213(16) -0.0048(16)
N2C 0.052(2) 0.066(2) 0.052(2) -0.0013(18) 0.0129(17) 0.0016(17)
C2C 0.086(4) 0.082(4) 0.062(3) 0.000(3) 0.034(3) 0.012(3)
N3C 0.051(2) 0.057(2) 0.052(2) -0.0030(19) 0.0166(17) 0.0024(17)
C3C 0.077(3) 0.080(3) 0.054(3) -0.004(3) 0.019(2) 0.004(3)
N4C 0.077(3) 0.065(3) 0.049(2) 0.006(2) 0.0064(19) 0.007(2)
C4C 0.056(3) 0.057(3) 0.054(3) -0.003(2) 0.008(2) 0.002(2)
N5C 0.054(2) 0.061(2) 0.051(2) 0.0048(18) 0.0067(17) 0.0088(17)
C5C 0.055(3) 0.055(3) 0.063(3) -0.006(2) 0.014(2) 0.005(2)
C6C 0.043(2) 0.064(3) 0.051(3) -0.003(2) 0.010(2) -0.001(2)
N6C 0.046(2) 0.081(3) 0.076(3) 0.005(2) 0.009(2) 0.0087(19)
C7C 0.039(2) 0.057(3) 0.051(2) 0.001(2) 0.0127(18) 0.0046(18)
C8C 0.047(2) 0.066(3) 0.045(2) -0.007(2) 0.0133(19) 0.000(2)
C9C 0.040(2) 0.058(3) 0.052(3) -0.002(2) 0.0136(19) 0.0022(18)
C10C 0.057(3) 0.058(3) 0.056(3) -0.009(2) 0.006(2) 0.007(2)
C11C 0.073(3) 0.066(3) 0.048(3) -0.008(2) 0.003(2) 0.013(2)
C12C 0.052(3) 0.066(3) 0.045(2) 0.004(2) 0.0116(19) 0.013(2)
C13C 0.056(3) 0.055(3) 0.052(3) -0.003(2) 0.016(2) 0.004(2)
C14C 0.081(3) 0.070(3) 0.045(3) 0.002(2) 0.009(2) 0.003(3)
C15C 0.069(3) 0.059(3) 0.050(3) 0.007(2) 0.018(2) 0.002(2)
C16C 0.061(3) 0.071(3) 0.064(3) 0.006(2) 0.003(2) 0.009(2)
C17C 0.052(3) 0.076(3) 0.096(4) 0.007(3) 0.012(3) 0.013(2)
C18C 0.049(3) 0.073(3) 0.064(3) 0.005(3) 0.015(2) 0.007(2)
C19C 0.043(2) 0.079(3) 0.062(3) -0.001(3) 0.012(2) 0.002(2)
C20C 0.043(2) 0.082(3) 0.057(3) -0.007(3) 0.017(2) -0.001(2)
C21C 0.043(2) 0.068(3) 0.060(3) -0.006(2) 0.018(2) 0.003(2)
C22C 0.050(3) 0.073(3) 0.063(3) -0.013(3) 0.009(2) 0.006(2)
C23C 0.054(3) 0.094(4) 0.054(3) -0.017(3) 0.006(2) 0.006(3)
C24C 0.049(3) 0.090(4) 0.052(3) -0.006(3) 0.007(2) 0.007(2)
C25C 0.062(3) 0.075(3) 0.049(3) 0.014(2) 0.012(2) -0.004(2)
C26C 0.048(3) 0.075(3) 0.057(3) 0.009(2) 0.015(2) -0.007(2)
C27C 0.045(3) 0.080(3) 0.055(3) 0.012(3) 0.016(2) -0.009(2)
C28C 0.048(3) 0.098(4) 0.060(3) 0.007(3) 0.009(2) -0.005(3)
C29C 0.060(3) 0.104(5) 0.080(4) -0.011(4) 0.007(3) -0.015(3)
C30C 0.083(4) 0.084(4) 0.103(5) -0.008(4) 0.002(4) -0.018(3)
C31C 0.063(3) 0.073(4) 0.089(4) 0.013(3) -0.001(3) -0.008(3)
C32C 0.063(3) 0.051(3) 0.062(3) 0.003(2) 0.008(2) 0.010(2)
C33C 0.058(3) 0.054(3) 0.048(2) -0.001(2) 0.012(2) 0.010(2)
C34C 0.056(3) 0.056(3) 0.040(2) -0.001(2) 0.015(2) 0.008(2)
C36C 0.083(4) 0.057(3) 0.041(3) 0.004(2) 0.011(2) 0.004(3)
C37C 0.079(4) 0.077(3) 0.048(3) 0.000(3) -0.001(2) 0.016(3)
C38C 0.061(3) 0.079(4) 0.065(3) -0.010(3) 0.009(3) 0.000(3)
C39C 0.075(3) 0.054(3) 0.059(3) 0.002(2) 0.016(3) 0.002(2)
C1A 0.046(3) 0.066(3) 0.062(3) -0.010(3) 0.017(2) -0.001(2)
O1A 0.081(2) 0.063(2) 0.0557(19) 0.0032(17) 0.0234(17) -0.0055(17)
N1A 0.056(2) 0.068(3) 0.063(3) 0.005(2) 0.0107(19) 0.0018(19)
N2A 0.053(2) 0.056(2) 0.055(2) 0.0041(18) 0.0151(17) 0.0060(17)
O2A 0.080(3) 0.091(3) 0.065(2) 0.0226(19) 0.0058(18) -0.001(2)
C2A 0.050(3) 0.068(3) 0.071(3) 0.005(3) 0.013(2) 0.008(2)
N3A 0.072(3) 0.058(3) 0.052(2) 0.0066(18) 0.0131(19) 0.0030(19)
C3A 0.054(3) 0.077(3) 0.060(3) 0.012(3) 0.006(2) 0.015(2)
N4A 0.051(2) 0.052(2) 0.056(2) -0.0040(18) 0.0119(17) 0.0024(16)
C4A 0.057(3) 0.060(3) 0.052(3) 0.007(2) 0.019(2) 0.002(2)
N5A 0.057(2) 0.061(2) 0.048(2) -0.0023(18) 0.0133(17) -0.0007(17)
C5A 0.072(3) 0.062(3) 0.046(2) 0.005(2) 0.016(2) 0.007(2)
N6A 0.071(3) 0.067(3) 0.059(2) -0.002(2) 0.021(2) 0.011(2)
C6A 0.051(3) 0.064(3) 0.051(3) 0.000(2) 0.017(2) 0.004(2)
C7A 0.042(2) 0.054(3) 0.050(2) 0.004(2) 0.0129(18) 0.0082(18)
C8A 0.043(2) 0.060(3) 0.044(2) 0.001(2) 0.0076(18) 0.0065(19)
C9A 0.038(2) 0.056(3) 0.055(3) -0.002(2) 0.0128(19) 0.0002(18)
C10A 0.055(3) 0.057(3) 0.048(2) 0.004(2) 0.012(2) 0.010(2)
C11A 0.066(3) 0.064(3) 0.049(3) -0.007(2) 0.007(2) 0.009(2)
C12A 0.058(3) 0.054(3) 0.057(3) -0.005(2) 0.014(2) 0.004(2)
C13A 0.050(2) 0.064(3) 0.043(2) 0.001(2) 0.0084(19) 0.003(2)
C14A 0.057(3) 0.058(3) 0.052(3) -0.007(2) 0.014(2) 0.004(2)
C15A 0.056(3) 0.052(3) 0.058(3) 0.001(2) 0.006(2) 0.010(2)
C16A 0.077(3) 0.069(3) 0.048(3) -0.004(2) 0.013(2) 0.001(2)
C17A 0.089(4) 0.076(4) 0.061(3) 0.005(3) 0.030(3) 0.019(3)
C18A 0.059(3) 0.073(4) 0.057(3) -0.005(3) 0.024(2) 0.012(2)
C19A 0.039(2) 0.072(3) 0.051(3) -0.005(2) 0.0145(19) 0.005(2)
C20A 0.047(2) 0.063(3) 0.056(3) -0.009(2) 0.017(2) 0.004(2)
C21A 0.036(2) 0.071(3) 0.052(3) -0.003(2) 0.0086(18) 0.0017(19)
C22A 0.043(2) 0.085(4) 0.056(3) -0.004(3) 0.007(2) 0.009(2)
C23A 0.045(3) 0.095(4) 0.054(3) -0.012(3) 0.007(2) 0.012(2)
C24A 0.047(3) 0.068(3) 0.061(3) -0.011(3) 0.008(2) 0.007(2)
C25A 0.075(3) 0.054(3) 0.055(3) 0.008(2) 0.015(2) 0.017(2)
C26A 0.068(3) 0.056(3) 0.046(2) 0.004(2) 0.016(2) -0.001(2)
C27A 0.067(3) 0.066(3) 0.042(2) 0.000(2) 0.018(2) 0.004(2)
C28A 0.086(4) 0.086(4) 0.050(3) 0.002(3) 0.014(3) 0.015(3)
C29A 0.071(4) 0.128(6) 0.059(3) -0.001(4) 0.001(3) 0.005(4)
C30A 0.076(4) 0.111(5) 0.071(4) -0.018(4) 0.013(3) -0.028(3)
C31A 0.082(4) 0.076(4) 0.060(3) -0.001(3) 0.015(3) -0.015(3)
C32A 0.057(3) 0.085(3) 0.047(3) 0.005(2) 0.007(2) -0.004(2)
C33A 0.043(2) 0.081(3) 0.050(3) 0.005(2) 0.008(2) -0.003(2)
C34A 0.048(3) 0.081(4) 0.055(3) 0.007(3) 0.016(2) -0.001(2)
C35A 0.055(3) 0.113(5) 0.046(3) 0.004(3) 0.010(2) -0.002(3)
C36A 0.065(4) 0.132(6) 0.058(3) -0.018(4) 0.003(3) 0.003(4)
C37A 0.084(4) 0.090(4) 0.094(5) -0.021(4) 0.000(3) 0.002(3)
C38A 0.081(4) 0.077(4) 0.070(3) 0.001(3) 0.007(3) 0.005(3)
C1 0.051(3) 0.070(3) 0.056(3) 0.000(2) 0.017(2) 0.008(2)
N1 0.054(2) 0.070(3) 0.065(3) 0.008(2) 0.020(2) 0.005(2)
O1 0.085(3) 0.065(2) 0.110(3) -0.007(2) 0.000(2) -0.0145(19)
O2 0.0499(18) 0.0562(18) 0.066(2) 0.0019(15) 0.0070(14) -0.0104(14)
N2 0.0434(19) 0.053(2) 0.052(2) 0.0042(16) 0.0103(15) -0.0016(15)
C2 0.056(3) 0.076(3) 0.072(3) 0.011(3) 0.028(2) 0.011(2)
N3 0.062(2) 0.064(2) 0.050(2) 0.0020(19) 0.0091(18) -0.0012(19)
C3 0.046(3) 0.080(3) 0.066(3) 0.012(3) 0.013(2) -0.001(2)
N4 0.057(2) 0.062(2) 0.066(2) 0.009(2) 0.0197(19) 0.0126(19)
C4 0.069(3) 0.061(3) 0.053(3) -0.002(2) 0.010(2) -0.005(2)
N5 0.050(2) 0.057(2) 0.050(2) 0.0075(17) 0.0140(16) 0.0090(16)
C5 0.066(3) 0.066(3) 0.054(3) 0.010(2) 0.020(2) 0.010(2)
N6 0.060(2) 0.071(3) 0.053(2) 0.006(2) 0.0180(19) 0.010(2)
C6 0.049(3) 0.069(3) 0.048(3) -0.001(2) 0.014(2) -0.002(2)
C7 0.047(2) 0.060(3) 0.044(2) -0.003(2) 0.0144(19) -0.002(2)
C8 0.046(2) 0.060(3) 0.048(2) -0.001(2) 0.0097(19) 0.005(2)
C9 0.049(3) 0.061(3) 0.043(2) -0.005(2) 0.0133(19) 0.007(2)
C10 0.048(3) 0.067(3) 0.052(3) -0.004(2) 0.012(2) 0.010(2)
C11 0.041(2) 0.087(3) 0.060(3) -0.003(3) 0.014(2) 0.003(2)
C12 0.049(3) 0.076(3) 0.053(3) -0.006(2) 0.017(2) -0.002(2)
C13 0.047(2) 0.063(3) 0.054(3) -0.004(2) 0.015(2) 0.007(2)
C14 0.057(3) 0.066(3) 0.065(3) 0.011(2) 0.023(2) 0.010(2)
C15 0.051(3) 0.064(3) 0.069(3) 0.005(2) 0.012(2) 0.006(2)
C16 0.063(3) 0.061(3) 0.057(3) -0.006(2) 0.006(2) 0.010(2)
C17 0.061(3) 0.083(3) 0.060(3) 0.009(3) 0.018(2) 0.024(3)
C18 0.050(3) 0.079(3) 0.054(3) 0.005(2) 0.014(2) 0.014(2)
C19 0.057(3) 0.066(3) 0.041(2) -0.005(2) 0.009(2) 0.008(2)
C20 0.046(2) 0.073(3) 0.048(2) -0.002(2) 0.013(2) 0.007(2)
C21 0.055(3) 0.066(3) 0.041(2) -0.004(2) 0.0105(19) 0.009(2)
C22 0.051(3) 0.072(3) 0.049(2) -0.001(2) 0.005(2) 0.013(2)
C23 0.046(3) 0.080(3) 0.061(3) 0.004(3) 0.008(2) 0.006(2)
C24 0.050(3) 0.070(3) 0.050(3) -0.005(2) 0.009(2) -0.003(2)
C25 0.053(3) 0.062(3) 0.057(3) 0.011(2) 0.015(2) 0.000(2)
C26 0.057(3) 0.065(3) 0.049(2) 0.007(2) 0.015(2) 0.005(2)
C27 0.060(3) 0.074(4) 0.059(3) -0.011(3) 0.012(2) -0.004(2)
C28 0.061(4) 0.114(5) 0.076(4) -0.021(4) -0.001(3) -0.003(3)
C29 0.061(4) 0.145(6) 0.076(4) -0.022(4) -0.008(3) 0.024(4)
C30 0.085(4) 0.096(5) 0.094(4) 0.006(4) -0.006(4) 0.035(4)
C31 0.081(4) 0.075(3) 0.066(3) 0.014(3) 0.005(3) 0.007(3)
C32 0.048(2) 0.067(3) 0.060(3) 0.005(2) 0.015(2) -0.010(2)
C33 0.053(3) 0.056(3) 0.044(2) -0.003(2) 0.0144(19) -0.004(2)
C34 0.054(3) 0.050(3) 0.045(2) -0.006(2) 0.015(2) -0.002(2)
C35 0.057(3) 0.070(3) 0.049(3) -0.009(2) 0.010(2) 0.001(2)
C36 0.077(4) 0.065(3) 0.058(3) -0.004(3) -0.003(2) 0.011(3)
C37 0.087(4) 0.065(3) 0.059(3) 0.005(3) 0.008(3) 0.000(3)
C38 0.074(3) 0.059(3) 0.059(3) 0.000(2) 0.016(3) -0.011(2)

loop_
_atom_type_symbol
_atom_type_description
_atom_type_scat_dispersion_real
_atom_type_scat_dispersion_imag
_atom_type_scat_source
C C 0.0033 0.0000 'International Tables Vol C Tables 4.2.6.8 and 6.1.1.4'
H H 0.0000 0.0000 'International Tables Vol C Tables 4.2.6.8 and 6.1.1.4'
N N 0.0061 0.0000 'International Tables Vol C Tables 4.2.6.8 and 6.1.1.4'
O O 0.0106 0.0000 'International Tables Vol C Tables 4.2.6.8 and 6.1.1.4'

loop_
_geom_angle_atom_site_label_1
_geom_angle_atom_site_label_2
_geom_angle_atom_site_label_3
_geom_angle
C1B N1B C2B 116.9(4)
N1B C1B C21B 125.6(4)
C3B N2B C4B 112.9(4)
C3B N2B C25B 109.1(4)
C4B N2B C25B 110.3(4)
N1B C2B C3B 112.4(4)
C6B N3B C5B 118.2(4)
N2B C3B C2B 113.3(4)
C13B N4B C14B 116.3(4)
N2B C4B C5B 114.0(4)
C32B N5B C16B 111.3(4)
C32B N5B C15B 110.7(3)
C16B N5B C15B 111.9(4)
N3B C5B C4B 114.3(4)
C18B N6B C17B 117.9(4)
N3B C6B C7B 123.2(4)
C8B C7B C12B 118.1(4)
C8B C7B C6B 119.8(4)
C12B C7B C6B 122.1(4)
C9B C8B C7B 122.6(4)
C8B C9B C10B 118.0(4)
C8B C9B C13B 118.8(4)
C10B C9B C13B 123.2(4)
C11B C10B C9B 120.1(4)
C10B C11B C12B 121.6(4)
C11B C12B C7B 119.5(4)
N4B C13B C9B 123.4(4)
N4B C14B C15B 110.4(4)
N5B C15B C14B 113.3(4)
N5B C16B C17B 114.0(4)
N6B C17B C16B 112.6(4)
N6B C18B C19B 123.5(4)
C24B C19B C20B 118.2(4)
C24B C19B C18B 121.7(4)
C20B C19B C18B 120.1(4)
C21B C20B C19B 121.9(4)
C20B C21B C22B 119.0(4)
C20B C21B C1B 119.0(4)
C22B C21B C1B 122.0(4)
C23B C22B C21B 119.8(4)
C22B C23B C24B 120.9(4)
C23B C24B C19B 120.3(5)
N2B C25B C26B 113.3(4)
C27B C26B C31B 117.3(5)
C27B C26B C25B 122.0(4)
C31B C26B C25B 120.6(5)
O1B C27B C26B 121.7(4)
O1B C27B C28B 116.3(5)
C26B C27B C28B 121.9(5)
C27B C28B C29B 118.4(6)
C30B C29B C28B 121.3(6)
C29B C30B C31B 119.0(6)
C30B C31B C26B 121.9(6)
N5B C32B C33B 112.2(4)
C34B C33B C38B 119.3(5)
C34B C33B C32B 121.2(5)
C38B C33B C32B 119.4(5)
O2B C34B C33B 121.7(5)
O2B C34B C35B 117.7(6)
C33B C34B C35B 120.6(6)
C36B C35B C34B 119.5(8)
C35B C36B C37B 121.1(7)
C36B C37B C38B 119.9(7)
C33B C38B C37B 119.2(7)
C1C N1C C2C 118.0(4)
N1C C1C C21C 123.7(5)
C25C N2C C4C 112.5(4)
C25C N2C C3C 111.8(4)
C4C N2C C3C 112.4(4)
N1C C2C C3C 110.8(4)
C6C N3C C5C 116.7(4)
N2C C3C C2C 113.8(4)
C13C N4C C14C 119.2(4)
N2C C4C C5C 113.0(4)
C16C N5C C32C 112.2(4)
C16C N5C C15C 111.6(4)
C32C N5C C15C 111.9(4)
N3C C5C C4C 113.1(4)
N3C C6C C7C 123.0(4)
C18C N6C C17C 118.4(5)
C12C C7C C8C 118.6(4)
C12C C7C C6C 122.0(4)
C8C C7C C6C 119.3(4)
C9C C8C C7C 122.0(4)
C8C C9C C10C 118.1(4)
C8C C9C C13C 120.2(4)
C10C C9C C13C 121.6(4)
C11C C10C C9C 120.3(4)
C12C C11C C10C 120.6(4)
C7C C12C C11C 120.5(4)
N4C C13C C9C 123.0(4)
N4C C14C C15C 109.4(4)
N5C C15C C14C 111.8(4)
N5C C16C C17C 112.1(4)
N6C C17C C16C 108.4(4)
N6C C18C C19C 122.0(5)
C20C C19C C24C 117.7(5)
C20C C19C C18C 120.8(5)
C24C C19C C18C 121.5(5)
C21C C20C C19C 121.6(5)
C22C C21C C20C 118.5(5)
C22C C21C C1C 122.2(5)
C20C C21C C1C 119.3(4)
C23C C22C C21C 121.1(5)
C22C C23C C24C 120.1(5)
C23C C24C C19C 121.0(5)
N2C C25C C26C 111.5(4)
C31C C26C C27C 117.3(5)
C31C C26C C25C 122.4(5)
C27C C26C C25C 120.2(4)
O1C C27C C28C 117.9(5)
O1C C27C C26C 121.7(4)
C28C C27C C26C 120.3(5)
C29C C28C C27C 119.9(6)
C28C C29C C30C 121.2(6)
C29C C30C C31C 118.8(6)
C30C C31C C26C 122.3(6)
N5C C32C C33C 112.3(3)
C39C C33C C34C 118.2(4)
C39C C33C C32C 122.1(4)
C34C C33C C32C 119.7(4)
C36C C34C O2C 120.4(4)
C36C C34C C33C 120.6(4)
O2C C34C C33C 119.0(4)
C34C C36C C37C 120.7(5)
C36C C37C C38C 120.3(5)
C39C C38C C37C 118.4(5)
C33C C39C C38C 121.8(5)
N1A C1A C21A 122.4(5)
C1A N1A C2A 119.2(4)
C3A N2A C25A 110.7(3)
C3A N2A C4A 111.9(3)
C25A N2A C4A 112.2(4)
N1A C2A C3A 109.2(4)
C6A N3A C5A 119.9(4)
N2A C3A C2A 112.4(4)
C13A N4A C14A 117.4(4)
N2A C4A C5A 111.4(4)
C32A N5A C16A 112.1(4)
C32A N5A C15A 111.0(4)
C16A N5A C15A 111.9(4)
N3A C5A C4A 109.5(4)
C18A N6A C17A 117.8(4)
N3A C6A C7A 123.5(4)
C12A C7A C8A 118.8(4)
C12A C7A C6A 121.2(4)
C8A C7A C6A 119.9(4)
C9A C8A C7A 121.7(4)
C8A C9A C10A 119.1(4)
C8A C9A C13A 119.5(4)
C10A C9A C13A 121.4(4)
C11A C10A C9A 119.8(4)
C10A C11A C12A 120.7(4)
C7A C12A C11A 119.9(4)
N4A C13A C9A 123.6(4)
N4A C14A C15A 112.9(4)
N5A C15A C14A 113.0(4)
N5A C16A C17A 113.3(4)
N6A C17A C16A 110.1(4)
N6A C18A C19A 123.7(5)
C20A C19A C24A 118.6(4)
C20A C19A C18A 120.2(4)
C24A C19A C18A 121.2(4)
C21A C20A C19A 121.4(4)
C20A C21A C22A 118.8(4)
C20A C21A C1A 120.5(4)
C22A C21A C1A 120.7(5)
C23A C22A C21A 120.3(5)
C22A C23A C24A 120.6(5)
C23A C24A C19A 120.3(5)
N2A C25A C26A 113.8(4)
C31A C26A C27A 119.7(5)
C31A C26A C25A 121.4(5)
C27A C26A C25A 118.9(4)
O1A C27A C26A 122.4(4)
O1A C27A C28A 116.9(5)
C26A C27A C28A 120.7(5)
C29A C28A C27A 119.1(6)
C28A C29A C30A 120.6(6)
C29A C30A C31A 120.4(6)
C26A C31A C30A 119.4(6)
N5A C32A C33A 112.6(4)
C38A C33A C34A 117.6(5)
C38A C33A C32A 121.4(5)
C34A C33A C32A 120.9(5)
O2A C34A C35A 118.2(5)
O2A C34A C33A 120.8(5)
C35A C34A C33A 121.0(5)
C34A C35A C36A 119.5(5)
C37A C36A C35A 120.3(6)
C36A C37A C38A 120.0(6)
C37A C38A C33A 121.6(6)
N1 C1 C21 124.0(4)
C1 N1 C2 115.0(4)
C3 N2 C4 111.9(4)
C3 N2 C32 109.4(3)
C4 N2 C32 110.7(3)
N1 C2 C3 112.3(4)
C6 N3 C5 117.7(4)
N2 C3 C2 113.4(4)
C13 N4 C14 115.9(4)
N2 C4 C5 113.8(4)
C25 N5 C15 110.4(3)
C25 N5 C16 110.2(3)
C15 N5 C16 112.5(4)
N3 C5 C4 113.6(4)
C18 N6 C17 117.5(4)
N3 C6 C7 123.8(4)
C12 C7 C8 118.6(4)
C12 C7 C6 122.2(4)
C8 C7 C6 119.2(4)
C9 C8 C7 121.7(4)
C10 C9 C8 119.1(4)
C10 C9 C13 122.1(4)
C8 C9 C13 118.7(4)
C9 C10 C11 119.6(4)
C12 C11 C10 120.5(4)
C11 C12 C7 120.4(5)
N4 C13 C9 123.8(4)
N4 C14 C15 110.0(4)
N5 C15 C14 113.5(4)
N5 C16 C17 113.1(4)
N6 C17 C16 114.1(4)
N6 C18 C19 122.8(5)
C24 C19 C20 118.4(4)
C24 C19 C18 122.7(5)
C20 C19 C18 118.9(4)
C19 C20 C21 122.1(4)
C20 C21 C22 117.7(4)
C20 C21 C1 118.7(4)
C22 C21 C1 123.6(4)
C23 C22 C21 120.5(4)
C22 C23 C24 120.9(4)
C23 C24 C19 120.4(5)
N5 C25 C26 111.3(3)
C31 C26 C27 116.7(4)
C31 C26 C25 122.5(4)
C27 C26 C25 120.7(4)
O1 C27 C28 117.6(5)
O1 C27 C26 121.7(4)
C28 C27 C26 120.6(5)
C29 C28 C27 119.6(6)
C28 C29 C30 121.3(5)
C31 C30 C29 118.3(6)
C30 C31 C26 123.3(6)
N2 C32 C33 114.5(3)
C38 C33 C34 117.7(4)
C38 C33 C32 120.9(4)
C34 C33 C32 121.1(4)
O2 C34 C35 118.3(4)
O2 C34 C33 122.1(4)
C35 C34 C33 119.6(4)
C36 C35 C34 120.9(5)
C37 C36 C35 120.0(5)
C38 C37 C36 119.7(5)
C37 C38 C33 122.1(5)

loop_
_geom_bond_atom_site_label_1
_geom_bond_atom_site_label_2
_geom_bond_distance
O1B C27B 1.364(6)
N1B C1B 1.261(6)
N1B C2B 1.464(6)
C1B C21B 1.470(7)
N2B C3B 1.467(6)
N2B C4B 1.485(6)
N2B C25B 1.490(6)
C2B C3B 1.512(7)
O2B C34B 1.354(7)
N3B C6B 1.263(6)
N3B C5B 1.448(6)
N4B C13B 1.253(6)
N4B C14B 1.465(6)
C4B C5B 1.511(7)
N5B C32B 1.461(6)
N5B C16B 1.466(6)
N5B C15B 1.479(6)
N6B C18B 1.249(6)
N6B C17B 1.465(6)
C6B C7B 1.463(6)
C7B C8B 1.392(6)
C7B C12B 1.397(6)
C8B C9B 1.383(6)
C9B C10B 1.403(6)
C9B C13B 1.482(6)
C10B C11B 1.364(7)
C11B C12B 1.389(7)
C14B C15B 1.510(7)
C16B C17B 1.517(7)
C18B C19B 1.473(7)
C19B C24B 1.389(6)
C19B C20B 1.399(6)
C20B C21B 1.373(6)
C21B C22B 1.399(6)
C22B C23B 1.374(7)
C23B C24B 1.385(7)
C25B C26B 1.493(7)
C26B C27B 1.382(7)
C26B C31B 1.401(8)
C27B C28B 1.390(7)
C28B C29B 1.392(9)
C29B C30B 1.366(9)
C30B C31B 1.380(9)
C32B C33B 1.494(7)
C33B C34B 1.392(8)
C33B C38B 1.398(7)
C34B C35B 1.395(8)
C35B C36B 1.366(12)
C36B C37B 1.378(12)
C37B C38B 1.405(10)
N1C C1C 1.255(6)
N1C C2C 1.467(7)
C1C C21C 1.466(7)
O1C C27C 1.360(6)
O2C C34C 1.377(5)
N2C C25C 1.469(6)
N2C C4C 1.473(6)
N2C C3C 1.483(6)
C2C C3C 1.499(7)
N3C C6C 1.262(6)
N3C C5C 1.443(6)
N4C C13C 1.250(6)
N4C C14C 1.453(6)
C4C C5C 1.515(6)
N5C C16C 1.463(6)
N5C C32C 1.467(6)
N5C C15C 1.472(6)
C6C C7C 1.476(6)
N6C C18C 1.254(6)
N6C C17C 1.465(7)
C7C C12C 1.378(6)
C7C C8C 1.400(6)
C8C C9C 1.387(6)
C9C C10C 1.399(6)
C9C C13C 1.465(6)
C10C C11C 1.385(7)
C11C C12C 1.385(7)
C14C C15C 1.510(7)
C16C C17C 1.531(7)
C18C C19C 1.487(7)
C19C C20C 1.393(7)
C19C C24C 1.403(7)
C20C C21C 1.389(7)
C21C C22C 1.388(7)
C22C C23C 1.371(7)
C23C C24C 1.371(8)
C25C C26C 1.499(7)
C26C C31C 1.386(7)
C26C C27C 1.402(6)
C27C C28C 1.400(7)
C28C C29C 1.357(8)
C29C C30C 1.372(9)
C30C C31C 1.382(8)
C32C C33C 1.506(6)
C33C C39C 1.383(7)
C33C C34C 1.401(6)
C34C C36C 1.356(6)
C36C C37C 1.382(8)
C37C C38C 1.387(8)
C38C C39C 1.385(7)
C1A N1A 1.262(6)
C1A C21A 1.470(7)
O1A C27A 1.355(6)
N1A C2A 1.442(6)
N2A C3A 1.468(6)
N2A C25A 1.474(6)
N2A C4A 1.481(5)
O2A C34A 1.360(6)
C2A C3A 1.507(7)
N3A C6A 1.246(6)
N3A C5A 1.458(6)
N4A C13A 1.261(6)
N4A C14A 1.465(6)
C4A C5A 1.501(7)
N5A C32A 1.457(6)
N5A C16A 1.464(6)
N5A C15A 1.480(6)
N6A C18A 1.262(6)
N6A C17A 1.453(6)
C6A C7A 1.466(6)
C7A C12A 1.390(6)
C7A C8A 1.393(6)
C8A C9A 1.378(6)
C9A C10A 1.399(6)
C9A C13A 1.467(6)
C10A C11A 1.382(6)
C11A C12A 1.393(6)
C14A C15A 1.515(6)
C16A C17A 1.530(7)
C18A C19A 1.456(7)
C19A C20A 1.395(6)
C19A C24A 1.398(6)
C20A C21A 1.392(6)
C21A C22A 1.397(6)
C22A C23A 1.379(7)
C23A C24A 1.384(7)
C25A C26A 1.502(7)
C26A C31A 1.365(7)
C26A C27A 1.378(7)
C27A C28A 1.392(7)
C28A C29A 1.352(8)
C29A C30A 1.375(9)
C30A C31A 1.387(8)
C32A C33A 1.502(7)
C33A C38A 1.381(7)
C33A C34A 1.407(7)
C34A C35A 1.368(7)
C35A C36A 1.394(9)
C36A C37A 1.361(9)
C37A C38A 1.375(8)
C1 N1 1.258(6)
C1 C21 1.469(7)
N1 C2 1.461(6)
O1 C27 1.368(6)
O2 C34 1.358(5)
N2 C3 1.469(6)
N2 C4 1.470(6)
N2 C32 1.483(5)
C2 C3 1.520(7)
N3 C6 1.263(6)
N3 C5 1.456(6)
N4 C13 1.275(6)
N4 C14 1.469(6)
C4 C5 1.504(6)
N5 C25 1.472(5)
N5 C15 1.472(6)
N5 C16 1.477(6)
N6 C18 1.274(6)
N6 C17 1.446(6)
C6 C7 1.480(6)
C7 C12 1.385(6)
C7 C8 1.389(6)
C8 C9 1.388(6)
C9 C10 1.378(6)
C9 C13 1.473(6)
C10 C11 1.402(7)
C11 C12 1.376(7)
C14 C15 1.513(7)
C16 C17 1.513(7)
C18 C19 1.467(7)
C19 C24 1.385(6)
C19 C20 1.389(7)
C20 C21 1.394(6)
C21 C22 1.398(6)
C22 C23 1.372(7)
C23 C24 1.378(7)
C25 C26 1.500(6)
C26 C31 1.393(7)
C26 C27 1.394(7)
C27 C28 1.378(8)
C28 C29 1.366(10)
C29 C30 1.374(10)
C30 C31 1.346(8)
C32 C33 1.497(6)
C33 C38 1.394(7)
C33 C34 1.404(6)
C34 C35 1.380(6)
C35 C36 1.378(7)
C36 C37 1.371(7)
C37 C38 1.362(7)

loop_
_geom_torsion_atom_site_label_1
_geom_torsion_atom_site_label_2
_geom_torsion_atom_site_label_3
_geom_torsion_atom_site_label_4
_geom_torsion
C2B N1B C1B C21B -178.8(4)
C1B N1B C2B C3B -101.4(5)
C4B N2B C3B C2B 153.2(4)
C25B N2B C3B C2B -83.8(5)
N1B C2B C3B N2B -72.6(5)
C3B N2B C4B C5B -80.6(5)
C25B N2B C4B C5B 157.1(4)
C6B N3B C5B C4B -136.1(4)
N2B C4B C5B N3B 68.6(5)
C5B N3B C6B C7B 179.9(4)
N3B C6B C7B C8B 164.1(4)
N3B C6B C7B C12B -17.3(7)
C12B C7B C8B C9B 1.9(6)
C6B C7B C8B C9B -179.5(4)
C7B C8B C9B C10B -1.7(6)
C7B C8B C9B C13B 179.0(4)
C8B C9B C10B C11B 0.7(6)
C13B C9B C10B C11B 179.9(4)
C9B C10B C11B C12B 0.1(7)
C10B C11B C12B C7B 0.1(7)
C8B C7B C12B C11B -1.0(6)
C6B C7B C12B C11B -179.6(4)
C14B N4B C13B C9B -179.4(4)
C8B C9B C13B N4B -175.0(4)
C10B C9B C13B N4B 5.7(7)
C13B N4B C14B C15B 109.0(5)
C32B N5B C15B C14B 76.9(5)
C16B N5B C15B C14B -158.2(4)
N4B C14B C15B N5B 59.6(5)
C32B N5B C16B C17B -145.8(4)
C15B N5B C16B C17B 89.7(5)
C18B N6B C17B C16B 135.7(5)
N5B C16B C17B N6B -64.1(5)
C17B N6B C18B C19B -178.1(4)
N6B C18B C19B C24B 13.2(7)
N6B C18B C19B C20B -168.6(4)
C24B C19B C20B C21B -0.5(6)
C18B C19B C20B C21B -178.7(4)
C19B C20B C21B C22B 1.0(6)
C19B C20B C21B C1B -179.0(4)
N1B C1B C21B C20B 173.5(4)
N1B C1B C21B C22B -6.5(7)
C20B C21B C22B C23B -0.7(6)
C1B C21B C22B C23B 179.3(4)
C21B C22B C23B C24B -0.1(7)
C22B C23B C24B C19B 0.7(7)
C20B C19B C24B C23B -0.4(7)
C18B C19B C24B C23B 177.8(4)
C3B N2B C25B C26B 165.4(4)
C4B N2B C25B C26B -70.1(5)
N2B C25B C26B C27B -34.3(6)
N2B C25B C26B C31B 149.4(4)
C31B C26B C27B O1B 177.4(4)
C25B C26B C27B O1B 0.9(7)
C31B C26B C27B C28B -0.1(7)
C25B C26B C27B C28B -176.5(4)
O1B C27B C28B C29B -178.0(5)
C26B C27B C28B C29B -0.5(7)
C27B C28B C29B C30B 2.3(9)
C28B C29B C30B C31B -3.6(10)
C29B C30B C31B C26B 3.0(10)
C27B C26B C31B C30B -1.2(8)
C25B C26B C31B C30B 175.3(6)
C16B N5B C32B C33B 72.2(5)
C15B N5B C32B C33B -162.6(4)
N5B C32B C33B C34B 42.0(6)
N5B C32B C33B C38B -140.1(4)
C38B C33B C34B O2B -178.0(5)
C32B C33B C34B O2B -0.1(7)
C38B C33B C34B C35B 0.8(8)
C32B C33B C34B C35B 178.7(5)
O2B C34B C35B C36B 179.0(6)
C33B C34B C35B C36B 0.2(9)
C34B C35B C36B C37B -4.1(11)
C35B C36B C37B C38B 6.9(12)
C34B C33B C38B C37B 2.0(8)
C32B C33B C38B C37B -176.0(5)
C36B C37B C38B C33B -5.7(9)
C2C N1C C1C C21C 179.4(4)
C1C N1C C2C C3C -121.3(5)
C25C N2C C3C C2C -73.1(5)
C4C N2C C3C C2C 159.3(4)
N1C C2C C3C N2C -53.5(6)
C25C N2C C4C C5C 141.0(4)
C3C N2C C4C C5C -91.7(5)
C6C N3C C5C C4C -130.2(4)
N2C C4C C5C N3C 58.6(5)
C5C N3C C6C C7C 178.7(4)
N3C C6C C7C C12C -14.2(6)
N3C C6C C7C C8C 168.9(4)
C12C C7C C8C C9C 1.4(6)
C6C C7C C8C C9C 178.3(4)
C7C C8C C9C C10C -0.6(6)
C7C C8C C9C C13C -177.2(4)
C8C C9C C10C C11C -0.4(6)
C13C C9C C10C C11C 176.2(4)
C9C C10C C11C C12C 0.6(7)
C8C C7C C12C C11C -1.2(6)
C6C C7C C12C C11C -178.1(4)
C10C C11C C12C C7C 0.3(7)
C14C N4C C13C C9C -178.2(4)
C8C C9C C13C N4C -178.4(4)
C10C C9C C13C N4C 5.1(7)
C13C N4C C14C C15C 177.4(4)
C16C N5C C15C C14C -78.4(5)
C32C N5C C15C C14C 155.0(4)
N4C C14C C15C N5C -61.8(5)
C32C N5C C16C C17C -96.7(5)
C15C N5C C16C C17C 136.9(4)
C18C N6C C17C C16C 123.4(5)
N5C C16C C17C N6C -77.2(5)
C17C N6C C18C C19C -179.3(4)
N6C C18C C19C C20C -176.9(4)
N6C C18C C19C C24C 4.5(7)
C24C C19C C20C C21C -1.3(6)
C18C C19C C20C C21C 180.0(4)
C19C C20C C21C C22C -0.2(6)
C19C C20C C21C C1C 179.4(4)
N1C C1C C21C C22C -5.8(7)
N1C C1C C21C C20C 174.5(4)
C20C C21C C22C C23C 1.9(7)
C1C C21C C22C C23C -177.7(4)
C21C C22C C23C C24C -2.1(7)
C22C C23C C24C C19C 0.5(7)
C20C C19C C24C C23C 1.2(7)
C18C C19C C24C C23C 179.8(4)
C4C N2C C25C C26C -71.5(5)
C3C N2C C25C C26C 160.9(4)
N2C C25C C26C C31C 126.6(5)
N2C C25C C26C C27C -56.6(5)
C31C C26C C27C O1C -179.7(4)
C25C C26C C27C O1C 3.3(6)
C31C C26C C27C C28C 3.3(7)
C25C C26C C27C C28C -173.7(4)
O1C C27C C28C C29C -179.0(5)
C26C C27C C28C C29C -1.9(7)
C27C C28C C29C C30C -1.9(9)
C28C C29C C30C C31C 4.0(9)
C29C C30C C31C C26C -2.4(9)
C27C C26C C31C C30C -1.1(8)
C25C C26C C31C C30C 175.8(5)
C16C N5C C32C C33C 165.4(4)
C15C N5C C32C C33C -68.4(5)
N5C C32C C33C C39C 131.7(4)
N5C C32C C33C C34C -48.8(6)
C39C C33C C34C C36C 1.1(6)
C32C C33C C34C C36C -178.5(4)
C39C C33C C34C O2C -178.6(4)
C32C C33C C34C O2C 1.8(6)
O2C C34C C36C C37C 178.5(4)
C33C C34C C36C C37C -1.2(7)
C34C C36C C37C C38C 0.3(7)
C36C C37C C38C C39C 0.6(7)
C34C C33C C39C C38C -0.1(7)
C32C C33C C39C C38C 179.4(4)
C37C C38C C39C C33C -0.7(7)
C21A C1A N1A C2A 178.4(4)
C1A N1A C2A C3A -119.5(5)
C25A N2A C3A C2A 94.1(5)
C4A N2A C3A C2A -139.9(4)
N1A C2A C3A N2A 78.1(5)
C3A N2A C4A C5A 78.5(5)
C25A N2A C4A C5A -156.3(4)
C6A N3A C5A C4A -173.6(4)
N2A C4A C5A N3A 61.7(5)
C5A N3A C6A C7A 179.6(4)
N3A C6A C7A C12A -6.1(7)
N3A C6A C7A C8A 176.9(4)
C12A C7A C8A C9A 1.4(6)
C6A C7A C8A C9A 178.4(4)
C7A C8A C9A C10A -2.1(6)
C7A C8A C9A C13A 179.9(4)
C8A C9A C10A C11A 1.3(6)
C13A C9A C10A C11A 179.3(4)
C9A C10A C11A C12A 0.2(7)
C8A C7A C12A C11A 0.1(6)
C6A C7A C12A C11A -176.9(4)
C10A C11A C12A C7A -0.9(7)
C14A N4A C13A C9A -177.2(4)
C8A C9A C13A N4A -169.2(4)
C10A C9A C13A N4A 12.8(6)
C13A N4A C14A C15A 128.3(4)
C32A N5A C15A C14A -141.8(4)
C16A N5A C15A C14A 92.1(5)
N4A C14A C15A N5A -56.8(5)
C32A N5A C16A C17A 73.9(5)
C15A N5A C16A C17A -160.6(4)
C18A N6A C17A C16A 123.2(5)
N5A C16A C17A N6A 52.4(6)
C17A N6A C18A C19A 179.6(4)
N6A C18A C19A C20A -175.4(4)
N6A C18A C19A C24A 5.5(7)
C24A C19A C20A C21A -0.1(6)
C18A C19A C20A C21A -179.3(4)
C19A C20A C21A C22A 1.3(6)
C19A C20A C21A C1A -179.7(4)
N1A C1A C21A C20A 176.7(4)
N1A C1A C21A C22A -4.3(6)
C20A C21A C22A C23A -1.0(6)
C1A C21A C22A C23A 180.0(4)
C21A C22A C23A C24A -0.4(7)
C22A C23A C24A C19A 1.6(7)
C20A C19A C24A C23A -1.3(6)
C18A C19A C24A C23A 177.8(4)
C3A N2A C25A C26A -167.1(4)
C4A N2A C25A C26A 67.0(5)
N2A C25A C26A C31A -133.3(5)
N2A C25A C26A C27A 47.1(6)
C31A C26A C27A O1A 179.9(4)
C25A C26A C27A O1A -0.5(6)
C31A C26A C27A C28A 0.3(7)
C25A C26A C27A C28A 179.9(4)
O1A C27A C28A C29A 179.8(5)
C26A C27A C28A C29A -0.6(7)
C27A C28A C29A C30A 0.6(9)
C28A C29A C30A C31A -0.3(9)
C27A C26A C31A C30A 0.0(8)
C25A C26A C31A C30A -179.6(5)
C29A C30A C31A C26A 0.0(9)
C16A N5A C32A C33A -161.6(4)
C15A N5A C32A C33A 72.4(5)
N5A C32A C33A C38A -132.9(5)
N5A C32A C33A C34A 51.3(6)
C38A C33A C34A O2A 179.7(5)
C32A C33A C34A O2A -4.4(7)
C38A C33A C34A C35A -1.1(7)
C32A C33A C34A C35A 174.8(4)
O2A C34A C35A C36A 178.2(5)
C33A C34A C35A C36A -1.0(8)
C34A C35A C36A C37A 2.2(9)
C35A C36A C37A C38A -1.1(9)
C36A C37A C38A C33A -1.1(9)
C34A C33A C38A C37A 2.2(8)
C32A C33A C38A C37A -173.7(5)
C21 C1 N1 C2 179.1(4)
C1 N1 C2 C3 103.4(5)
C4 N2 C3 C2 -152.7(4)
C32 N2 C3 C2 84.2(5)
N1 C2 C3 N2 70.7(5)
C3 N2 C4 C5 80.8(5)
C32 N2 C4 C5 -157.0(4)
C6 N3 C5 C4 138.9(4)
N2 C4 C5 N3 -70.1(5)
C5 N3 C6 C7 -179.0(4)
N3 C6 C7 C12 15.4(7)
N3 C6 C7 C8 -165.0(4)
C12 C7 C8 C9 -0.8(6)
C6 C7 C8 C9 179.6(4)
C7 C8 C9 C10 1.2(6)
C7 C8 C9 C13 -178.5(4)
C8 C9 C10 C11 -1.3(6)
C13 C9 C10 C11 178.3(4)
C9 C10 C11 C12 1.1(7)
C10 C11 C12 C7 -0.7(7)
C8 C7 C12 C11 0.6(6)
C6 C7 C12 C11 -179.9(4)
C14 N4 C13 C9 179.1(4)
C10 C9 C13 N4 -4.4(7)
C8 C9 C13 N4 175.3(4)
C13 N4 C14 C15 -108.3(4)
C25 N5 C15 C14 -78.3(5)
C16 N5 C15 C14 158.2(4)
N4 C14 C15 N5 -58.8(5)
C25 N5 C16 C17 147.2(4)
C15 N5 C16 C17 -89.2(5)
C18 N6 C17 C16 -136.8(5)
N5 C16 C17 N6 64.7(6)
C17 N6 C18 C19 178.3(4)
N6 C18 C19 C24 -12.3(7)
N6 C18 C19 C20 169.3(4)
C24 C19 C20 C21 0.3(6)
C18 C19 C20 C21 178.7(4)
C19 C20 C21 C22 -0.9(6)
C19 C20 C21 C1 179.9(4)
N1 C1 C21 C20 -174.0(4)
N1 C1 C21 C22 6.9(7)
C20 C21 C22 C23 0.3(6)
C1 C21 C22 C23 179.5(4)
C21 C22 C23 C24 0.9(7)
C22 C23 C24 C19 -1.5(7)
C20 C19 C24 C23 0.9(6)
C18 C19 C24 C23 -177.5(4)
C15 N5 C25 C26 162.7(4)
C16 N5 C25 C26 -72.4(5)
N5 C25 C26 C31 132.3(5)
N5 C25 C26 C27 -49.7(6)
C31 C26 C27 O1 -178.7(5)
C25 C26 C27 O1 3.2(7)
C31 C26 C27 C28 2.5(7)
C25 C26 C27 C28 -175.6(5)
O1 C27 C28 C29 -179.3(5)
C26 C27 C28 C29 -0.4(8)
C27 C28 C29 C30 -1.2(10)
C28 C29 C30 C31 0.6(10)
C29 C30 C31 C26 1.7(10)
C27 C26 C31 C30 -3.2(8)
C25 C26 C31 C30 174.9(5)
C3 N2 C32 C33 -163.5(4)
C4 N2 C32 C33 72.8(5)
N2 C32 C33 C38 -153.7(4)
N2 C32 C33 C34 32.4(6)
C38 C33 C34 O2 -176.2(4)
C32 C33 C34 O2 -2.2(6)
C38 C33 C34 C35 2.0(6)
C32 C33 C34 C35 176.0(4)
O2 C34 C35 C36 175.2(4)
C33 C34 C35 C36 -3.1(6)
C34 C35 C36 C37 3.0(7)
C35 C36 C37 C38 -1.8(8)
C36 C37 C38 C33 0.7(8)
C34 C33 C38 C37 -0.8(7)
C32 C33 C38 C37 -174.9(4)
